data_1503787
loop_
_publ_author_name
'Klausen, Rebekka S.'
'Jacobsen, Eric N.'

_publ_section_title
;
 Weak Br\/onsted acid-thiourea co-catalysis: enantioselective, catalytic
 protio-Pictet-Spengler reactions.
;
_journal_issue 4
_journal_name_full 'Organic letters'
_journal_page_first 887
_journal_page_last 890
_journal_paper_doi 10.1021/ol802887h
_journal_volume 11
_journal_year 2009
_chemical_absolute_configuration ad
_chemical_compound_source 'chemical synthesis'
_chemical_formula_iupac 'C23 H25 Br N2 O3'
_chemical_formula_moiety 'C23 H25 Br N2 O3'
_chemical_formula_structural 'C23 H25 Br N2 O3'
_chemical_formula_sum 'C23 H25 Br N2 O3'
_chemical_formula_weight 457.36
_chemical_name_common RSK-VI-047
_chemical_name_systematic
; 
(R)-tert-Butyl 1-(3-Bromophenyl)-7-methoxy-3,4-dihydro-1H-
pyrido[3,4-b]indole-2(9H)-carboxylate
;
_space_group_IT_number 4
_symmetry_cell_setting monoclinic
_symmetry_Int_Tables_number 4
_symmetry_space_group_name_Hall 'P 2yb'
_symmetry_space_group_name_H-M 'P 1 21 1'
_atom_sites_solution_hydrogens geom
_atom_sites_solution_primary direct
_atom_sites_solution_secondary difmap
_audit_creation_method SHELXL-97
_cell_angle_alpha 90.00
_cell_angle_beta 98.511(1)
_cell_angle_gamma 90.00
_cell_formula_units_Z 2
_cell_length_a 6.5763(1)
_cell_length_b 7.6247(1)
_cell_length_c 21.0655(3)
_cell_measurement_reflns_used 8846
_cell_measurement_temperature 193(2)
_cell_measurement_theta_max 26.81
_cell_measurement_theta_min 2.84
_cell_volume 1044.64(3)
_computing_cell_refinement 'SAINT V7.34A (Bruker AXS, 2006b)'
_computing_data_collection 'APEX2 v2.1-0 (Bruker AXS, 2006a)'
_computing_data_reduction
;
SAINT V7.34A (Bruker AXS, 2006b), SADABS (Bruker AXS, 2004)
;
_computing_molecular_graphics 'SHELXTL v6.12 (Bruker AXS, 2001)'
_computing_publication_material 'SHELXTL v6.12 (Bruker AXS, 2001)'
_computing_structure_refinement 'SHELXTL v6.12 (Bruker AXS, 2001)'
_computing_structure_solution 'SHELXTL v6.12 (Bruker AXS, 2001)'
_diffrn_ambient_temperature 193(2)
_diffrn_detector_area_resol_mean 836.6
_diffrn_measured_fraction_theta_full 1.000
_diffrn_measured_fraction_theta_max 1.000
_diffrn_measurement_device_type 'Bruker APEX II CCD'
_diffrn_measurement_method '\w scans, 2584 0.5\% rotations'
_diffrn_radiation_monochromator graphite
_diffrn_radiation_source 'fine-focus sealed tube'
_diffrn_radiation_type 'Mo K\a'
_diffrn_radiation_wavelength 0.71073
_diffrn_reflns_av_R_equivalents 0.0579
_diffrn_reflns_av_sigmaI/netI 0.0559
_diffrn_reflns_limit_h_max 9
_diffrn_reflns_limit_h_min -9
_diffrn_reflns_limit_k_max 10
_diffrn_reflns_limit_k_min -10
_diffrn_reflns_limit_l_max 29
_diffrn_reflns_limit_l_min -29
_diffrn_reflns_number 28917
_diffrn_reflns_theta_full 29.99
_diffrn_reflns_theta_max 29.99
_diffrn_reflns_theta_min 1.96
_diffrn_standards_decay_% 0
_diffrn_standards_number 0
_exptl_absorpt_coefficient_mu 1.994
_exptl_absorpt_correction_T_max 0.9156
_exptl_absorpt_correction_T_min 0.5860
_exptl_absorpt_correction_type numerical
_exptl_absorpt_process_details 'SADABS (Bruker AXS, 2004)'
_exptl_crystal_colour Colorless
_exptl_crystal_density_diffrn 1.454
_exptl_crystal_density_method 'not measured'
_exptl_crystal_description Needle
_exptl_crystal_F_000 472
_exptl_crystal_size_max 0.300
_exptl_crystal_size_mid 0.120
_exptl_crystal_size_min 0.045
_refine_diff_density_max 0.990
_refine_diff_density_min -0.778
_refine_diff_density_rms 0.058
_refine_ls_abs_structure_details 'Flack H D (1983), Acta Cryst. A39, 876-881'
_refine_ls_abs_structure_Flack -0.002(7)
_refine_ls_extinction_method none
_refine_ls_goodness_of_fit_ref 1.050
_refine_ls_hydrogen_treatment mixed
_refine_ls_matrix_type full
_refine_ls_number_parameters 269
_refine_ls_number_reflns 6093
_refine_ls_number_restraints 1
_refine_ls_restrained_S_all 1.049
_refine_ls_R_factor_all 0.0537
_refine_ls_R_factor_gt 0.0396
_refine_ls_shift/su_max 0.001
_refine_ls_shift/su_mean 0.000
_refine_ls_structure_factor_coef Fsqd
_refine_ls_weighting_details 'w=1/[\s^2^(Fo^2^)+(0.0429P)^2^+0.2304P] where P=(Fo^2^+2Fc^2^)/3'
_refine_ls_weighting_scheme calc
_refine_ls_wR_factor_gt 0.0981
_refine_ls_wR_factor_ref 0.1040
_reflns_number_gt 4972
_reflns_number_total 6093
_reflns_threshold_expression I>2\s(I)
_cod_data_source_file ol802887h_si_001.cif
_cod_data_source_block enj082
_cod_depositor_comments
;
The following automatic conversions were performed:

'_symmetry_cell_setting' value 'Monoclinic' changed to 'monoclinic'
according to /home/saulius/struct/CIF-dictionaries/cif_core.dic
dictionary named 'cif_core.dic' version 2.4.2 from 2011-04-26.

Automatic conversion script
Id: cif_fix_values 1715 2011-07-08 13:25:40Z adriana 
;
_cod_original_sg_symbol_H-M 'P 21'
_cod_database_code 1503787

loop_
_symmetry_equiv_pos_as_xyz
'x, y, z'
'-x, y+1/2, -z'

loop_
_atom_site_label
_atom_site_type_symbol
_atom_site_fract_x
_atom_site_fract_y
_atom_site_fract_z
_atom_site_U_iso_or_equiv
_atom_site_adp_type
_atom_site_occupancy
_atom_site_symmetry_multiplicity
_atom_site_calc_flag
_atom_site_refinement_flags
C1 C 0.2575(3) 0.6175(3) 0.27191(9) 0.0194(4) Uani 1 1 d .
H1 H 0.1415 0.5426 0.2512 0.023 Uiso 1 1 calc R
N2 N 0.4472(2) 0.5513(3) 0.25031(7) 0.0236(3) Uani 1 1 d .
C3 C 0.6400(3) 0.5402(4) 0.29554(10) 0.0275(4) Uani 1 1 d .
H3A H 0.6850 0.6597 0.3097 0.033 Uiso 1 1 calc R
H3B H 0.7484 0.4877 0.2736 0.033 Uiso 1 1 calc R
C4 C 0.6128(3) 0.4300(3) 0.35371(11) 0.0270(5) Uani 1 1 d .
H4A H 0.5971 0.3048 0.3414 0.032 Uiso 1 1 calc R
H4B H 0.7349 0.4417 0.3871 0.032 Uiso 1 1 calc R
C4A C 0.4258(3) 0.4925(3) 0.37908(10) 0.0211(4) Uani 1 1 d .
C4B C 0.3700(3) 0.4772(3) 0.44209(10) 0.0208(4) Uani 1 1 d .
C5 C 0.4581(3) 0.3949(3) 0.49805(11) 0.0253(4) Uani 1 1 d .
H5 H 0.5826 0.3311 0.4994 0.030 Uiso 1 1 calc R
C6 C 0.3621(3) 0.4071(3) 0.55194(11) 0.0280(5) Uani 1 1 d .
H6 H 0.4220 0.3517 0.5906 0.034 Uiso 1 1 calc R
C7 C 0.1771(3) 0.5005(3) 0.55029(10) 0.0238(4) Uani 1 1 d .
C8 C 0.0831(3) 0.5841(3) 0.49534(10) 0.0238(4) Uani 1 1 d .
H8 H -0.0417 0.6474 0.4944 0.029 Uiso 1 1 calc R
C8A C 0.1830(3) 0.5700(3) 0.44109(9) 0.0205(3) Uani 1 1 d .
N9 N 0.1265(3) 0.6355(2) 0.37960(8) 0.0200(3) Uani 1 1 d .
H9 H 0.052(4) 0.705(4) 0.3706(14) 0.030 Uiso 1 1 d .
C9A C 0.2768(3) 0.5877(3) 0.34284(9) 0.0208(4) Uani 1 1 d .
C10 C 0.2082(3) 0.8054(3) 0.25079(10) 0.0227(4) Uani 1 1 d .
C11 C 0.0165(3) 0.8438(3) 0.21616(11) 0.0266(4) Uani 1 1 d .
H11 H -0.0864 0.7557 0.2086 0.032 Uiso 1 1 calc R
C12 C -0.0224(4) 1.0134(3) 0.19275(11) 0.0345(5) Uani 1 1 d .
C13 C 0.1209(5) 1.1440(3) 0.20365(12) 0.0404(6) Uani 1 1 d .
H13 H 0.0909 1.2590 0.1876 0.048 Uiso 1 1 calc R
C14 C 0.3111(5) 1.1049(3) 0.23860(12) 0.0415(6) Uani 1 1 d .
H14 H 0.4125 1.1941 0.2466 0.050 Uiso 1 1 calc R
C15 C 0.3548(4) 0.9381(3) 0.26189(11) 0.0317(5) Uani 1 1 d .
H15 H 0.4859 0.9133 0.2857 0.038 Uiso 1 1 calc R
Br16 Br -0.27879(5) 1.05966(4) 0.140913(16) 0.06226(13) Uani 1 1 d .
C17 C 0.4601(3) 0.5445(3) 0.18630(10) 0.0252(4) Uani 1 1 d .
O18 O 0.6204(2) 0.5310(3) 0.16457(8) 0.0370(4) Uani 1 1 d .
O19 O 0.2708(2) 0.5488(3) 0.15201(6) 0.0264(3) Uani 1 1 d .
C20 C 0.2394(3) 0.5533(4) 0.08137(9) 0.0312(4) Uani 1 1 d .
C21 C 0.0083(4) 0.5603(6) 0.06479(11) 0.0455(6) Uani 1 1 d .
H21A H -0.0436 0.6648 0.0842 0.068 Uiso 1 1 calc R
H21B H -0.0517 0.4551 0.0813 0.068 Uiso 1 1 calc R
H21C H -0.0298 0.5656 0.0181 0.068 Uiso 1 1 calc R
C22 C 0.3249(6) 0.3879(6) 0.05548(15) 0.0560(9) Uani 1 1 d .
H22A H 0.4748 0.3867 0.0669 0.084 Uiso 1 1 calc R
H22B H 0.2885 0.3850 0.0087 0.084 Uiso 1 1 calc R
H22C H 0.2666 0.2851 0.0741 0.084 Uiso 1 1 calc R
C23 C 0.3341(6) 0.7182(6) 0.05923(17) 0.0611(10) Uani 1 1 d .
H23A H 0.2785 0.8203 0.0791 0.092 Uiso 1 1 calc R
H23B H 0.3017 0.7275 0.0124 0.092 Uiso 1 1 calc R
H23C H 0.4836 0.7141 0.0718 0.092 Uiso 1 1 calc R
O24 O 0.0988(3) 0.4984(2) 0.60775(7) 0.0312(4) Uani 1 1 d .
C25 C -0.0714(4) 0.6116(3) 0.61281(12) 0.0343(5) Uani 1 1 d .
H25A H -0.1027 0.6086 0.6569 0.051 Uiso 1 1 calc R
H25B H -0.1916 0.5719 0.5832 0.051 Uiso 1 1 calc R
H25C H -0.0365 0.7317 0.6019 0.051 Uiso 1 1 calc R

loop_
_atom_site_aniso_label
_atom_site_aniso_U_11
_atom_site_aniso_U_22
_atom_site_aniso_U_33
_atom_site_aniso_U_23
_atom_site_aniso_U_13
_atom_site_aniso_U_12
C1 0.0197(8) 0.0207(9) 0.0175(8) -0.0012(7) 0.0016(7) -0.0010(7)
N2 0.0218(7) 0.0298(9) 0.0191(7) 0.0001(8) 0.0026(6) 0.0002(8)
C3 0.0198(8) 0.0365(12) 0.0259(9) -0.0031(10) 0.0025(7) -0.0003(9)
C4 0.0238(10) 0.0306(12) 0.0253(11) 0.0002(9) -0.0005(8) 0.0049(8)
C4A 0.0220(8) 0.0202(9) 0.0203(9) 0.0009(8) 0.0007(7) -0.0013(7)
C4B 0.0225(9) 0.0179(9) 0.0207(9) -0.0009(8) -0.0004(7) -0.0001(7)
C5 0.0271(10) 0.0244(10) 0.0233(10) 0.0051(8) 0.0000(8) 0.0044(8)
C6 0.0334(11) 0.0273(11) 0.0216(10) 0.0060(9) -0.0013(8) 0.0016(9)
C7 0.0285(9) 0.0227(10) 0.0201(9) 0.0026(8) 0.0028(8) -0.0044(8)
C8 0.0225(8) 0.0237(11) 0.0250(9) 0.0059(9) 0.0026(7) -0.0009(8)
C8A 0.0208(7) 0.0189(9) 0.0212(8) 0.0000(9) 0.0010(6) -0.0037(8)
N9 0.0203(8) 0.0214(8) 0.0173(8) 0.0050(7) -0.0004(6) 0.0035(6)
C9A 0.0201(7) 0.0212(11) 0.0206(9) -0.0007(8) 0.0015(7) -0.0017(7)
C10 0.0317(10) 0.0202(9) 0.0170(9) 0.0002(7) 0.0069(8) -0.0013(8)
C11 0.0315(10) 0.0231(11) 0.0261(11) 0.0038(8) 0.0069(9) 0.0030(8)
C12 0.0483(13) 0.0302(13) 0.0256(11) 0.0064(9) 0.0069(9) 0.0122(10)
C13 0.0766(19) 0.0188(11) 0.0277(12) 0.0035(9) 0.0142(12) 0.0017(11)
C14 0.0682(17) 0.0268(13) 0.0293(12) -0.0006(9) 0.0065(11) -0.0166(11)
C15 0.0407(12) 0.0291(12) 0.0243(11) -0.0024(9) 0.0017(9) -0.0095(9)
Br16 0.05778(18) 0.0548(2) 0.0700(2) 0.02011(18) -0.00425(14) 0.02497(16)
C17 0.0293(9) 0.0217(10) 0.0250(9) -0.0001(9) 0.0055(7) -0.0008(9)
O18 0.0333(8) 0.0511(12) 0.0287(8) 0.0001(8) 0.0115(6) 0.0027(8)
O19 0.0300(7) 0.0326(8) 0.0169(6) -0.0004(7) 0.0038(5) -0.0011(7)
C20 0.0369(10) 0.0415(12) 0.0154(8) 0.0031(10) 0.0045(7) 0.0012(11)
C21 0.0410(12) 0.0689(18) 0.0247(11) 0.0013(16) -0.0018(9) 0.0067(16)
C22 0.070(2) 0.068(2) 0.0278(15) -0.0164(14) 0.0008(15) 0.0195(18)
C23 0.070(2) 0.070(3) 0.0407(18) 0.0312(17) -0.0005(16) -0.0157(19)
O24 0.0385(8) 0.0334(9) 0.0228(7) 0.0056(7) 0.0082(6) 0.0024(7)
C25 0.0381(12) 0.0379(14) 0.0292(11) 0.0028(10) 0.0125(9) 0.0009(10)

loop_
_atom_type_symbol
_atom_type_description
_atom_type_scat_dispersion_real
_atom_type_scat_dispersion_imag
_atom_type_scat_source
C C 0.0033 0.0016 'International Tables Vol C Tables 4.2.6.8 and 6.1.1.4'
H H 0.0000 0.0000 'International Tables Vol C Tables 4.2.6.8 and 6.1.1.4'
N N 0.0061 0.0033 'International Tables Vol C Tables 4.2.6.8 and 6.1.1.4'
O O 0.0106 0.0060 'International Tables Vol C Tables 4.2.6.8 and 6.1.1.4'
Br Br -0.2901 2.4595 'International Tables Vol C Tables 4.2.6.8 and 6.1.1.4'

loop_
_exptl_crystal_face_index_h
_exptl_crystal_face_index_k
_exptl_crystal_face_index_l
_exptl_crystal_face_perp_dist
0.00 0.00 1.00 0.0220
0.00 0.00 -1.00 0.0220
0.00 1.00 0.00 0.0600
0.00 -1.00 0.00 0.0600
2.00 2.00 -1.00 0.1650
2.00 -2.00 -1.00 0.1250
-2.00 1.00 1.00 0.1650

loop_
_geom_angle_atom_site_label_1
_geom_angle_atom_site_label_2
_geom_angle_atom_site_label_3
_geom_angle
N2 C1 C9A 107.73(15)
N2 C1 C10 112.62(18)
C9A C1 C10 114.69(17)
N2 C1 H1 107.1
C9A C1 H1 107.1
C10 C1 H1 107.1
C17 N2 C3 117.67(16)
C17 N2 C1 119.71(16)
C3 N2 C1 120.39(16)
N2 C3 C4 111.19(17)
N2 C3 H3A 109.4
C4 C3 H3A 109.4
N2 C3 H3B 109.4
C4 C3 H3B 109.4
H3A C3 H3B 108.0
C4A C4 C3 108.33(17)
C4A C4 H4A 110.0
C3 C4 H4A 110.0
C4A C4 H4B 110.0
C3 C4 H4B 110.0
H4A C4 H4B 108.4
C9A C4A C4B 107.56(17)
C9A C4A C4 122.28(19)
C4B C4A C4 130.09(18)
C5 C4B C8A 119.5(2)
C5 C4B C4A 133.9(2)
C8A C4B C4A 106.62(17)
C6 C5 C4B 119.0(2)
C6 C5 H5 120.5
C4B C5 H5 120.5
C5 C6 C7 120.85(19)
C5 C6 H6 119.6
C7 C6 H6 119.6
O24 C7 C8 123.97(19)
O24 C7 C6 113.92(18)
C8 C7 C6 122.11(19)
C7 C8 C8A 116.14(19)
C7 C8 H8 121.9
C8A C8 H8 121.9
N9 C8A C8 129.79(19)
N9 C8A C4B 107.82(17)
C8 C8A C4B 122.40(18)
C8A N9 C9A 108.14(16)
C8A N9 H9 126(2)
C9A N9 H9 123(2)
C4A C9A N9 109.85(17)
C4A C9A C1 126.07(18)
N9 C9A C1 123.58(16)
C11 C10 C15 119.1(2)
C11 C10 C1 119.27(19)
C15 C10 C1 121.50(19)
C10 C11 C12 119.0(2)
C10 C11 H11 120.5
C12 C11 H11 120.5
C13 C12 C11 122.0(2)
C13 C12 Br16 119.47(18)
C11 C12 Br16 118.43(19)
C12 C13 C14 118.5(2)
C12 C13 H13 120.7
C14 C13 H13 120.7
C15 C14 C13 120.8(2)
C15 C14 H14 119.6
C13 C14 H14 119.6
C14 C15 C10 120.5(2)
C14 C15 H15 119.7
C10 C15 H15 119.7
O18 C17 O19 125.90(19)
O18 C17 N2 124.04(18)
O19 C17 N2 110.02(16)
C17 O19 C20 121.61(15)
O19 C20 C23 109.2(2)
O19 C20 C21 102.75(16)
C23 C20 C21 110.3(3)
O19 C20 C22 109.9(2)
C23 C20 C22 113.0(2)
C21 C20 C22 111.2(3)
C20 C21 H21A 109.5
C20 C21 H21B 109.5
H21A C21 H21B 109.5
C20 C21 H21C 109.5
H21A C21 H21C 109.5
H21B C21 H21C 109.5
C20 C22 H22A 109.5
C20 C22 H22B 109.5
H22A C22 H22B 109.5
C20 C22 H22C 109.5
H22A C22 H22C 109.5
H22B C22 H22C 109.5
C20 C23 H23A 109.5
C20 C23 H23B 109.5
H23A C23 H23B 109.5
C20 C23 H23C 109.5
H23A C23 H23C 109.5
H23B C23 H23C 109.5
C7 O24 C25 117.07(17)
O24 C25 H25A 109.5
O24 C25 H25B 109.5
H25A C25 H25B 109.5
O24 C25 H25C 109.5
H25A C25 H25C 109.5
H25B C25 H25C 109.5

loop_
_geom_bond_atom_site_label_1
_geom_bond_atom_site_label_2
_geom_bond_distance
C1 N2 1.478(3)
C1 C9A 1.498(3)
C1 C10 1.521(3)
C1 H1 1.0000
N2 C17 1.365(3)
N2 C3 1.471(2)
C3 C4 1.518(3)
C3 H3A 0.9900
C3 H3B 0.9900
C4 C4A 1.490(3)
C4 H4A 0.9900
C4 H4B 0.9900
C4A C9A 1.359(3)
C4A C4B 1.433(3)
C4B C5 1.384(3)
C4B C8A 1.416(3)
C5 C6 1.381(3)
C5 H5 0.9500
C6 C7 1.406(3)
C6 H6 0.9500
C7 O24 1.384(3)
C7 C8 1.385(3)
C8 C8A 1.404(3)
C8 H8 0.9500
C8A N9 1.386(2)
N9 C9A 1.391(3)
N9 H9 0.73(3)
C10 C11 1.391(3)
C10 C15 1.393(3)
C11 C12 1.394(3)
C11 H11 0.9500
C12 C13 1.367(4)
C12 Br16 1.901(2)
C13 C14 1.387(4)
C13 H13 0.9500
C14 C15 1.378(4)
C14 H14 0.9500
C15 H15 0.9500
C17 O18 1.214(3)
C17 O19 1.344(2)
O19 C20 1.472(2)
C20 C23 1.508(5)
C20 C21 1.509(3)
C20 C22 1.514(4)
C21 H21A 0.9800
C21 H21B 0.9800
C21 H21C 0.9800
C22 H22A 0.9800
C22 H22B 0.9800
C22 H22C 0.9800
C23 H23A 0.9800
C23 H23B 0.9800
C23 H23C 0.9800
O24 C25 1.430(3)
C25 H25A 0.9800
C25 H25B 0.9800
C25 H25C 0.9800

loop_
_geom_torsion_atom_site_label_1
_geom_torsion_atom_site_label_2
_geom_torsion_atom_site_label_3
_geom_torsion_atom_site_label_4
_geom_torsion
C9A C1 N2 C17 172.6(2)
C10 C1 N2 C17 -59.9(3)
C9A C1 N2 C3 -24.7(3)
C10 C1 N2 C3 102.7(2)
C17 N2 C3 C4 -140.9(2)
C1 N2 C3 C4 56.2(3)
N2 C3 C4 C4A -49.2(3)
C3 C4 C4A C9A 19.7(3)
C3 C4 C4A C4B -156.7(2)
C9A C4A C4B C5 178.9(2)
C4 C4A C4B C5 -4.2(4)
C9A C4A C4B C8A -0.8(2)
C4 C4A C4B C8A 176.0(2)
C8A C4B C5 C6 -0.7(3)
C4A C4B C5 C6 179.6(2)
C4B C5 C6 C7 0.4(3)
C5 C6 C7 O24 179.1(2)
C5 C6 C7 C8 -0.1(3)
O24 C7 C8 C8A -178.99(19)
C6 C7 C8 C8A 0.2(3)
C7 C8 C8A N9 178.7(2)
C7 C8 C8A C4B -0.5(3)
C5 C4B C8A N9 -178.63(19)
C4A C4B C8A N9 1.2(2)
C5 C4B C8A C8 0.8(3)
C4A C4B C8A C8 -179.5(2)
C8 C8A N9 C9A 179.6(2)
C4B C8A N9 C9A -1.1(2)
C4B C4A C9A N9 0.2(2)
C4 C4A C9A N9 -176.97(19)
C4B C4A C9A C1 -171.89(19)
C4 C4A C9A C1 10.9(3)
C8A N9 C9A C4A 0.5(2)
C8A N9 C9A C1 172.86(19)
N2 C1 C9A C4A -9.5(3)
C10 C1 C9A C4A -135.7(2)
N2 C1 C9A N9 179.44(19)
C10 C1 C9A N9 53.2(3)
N2 C1 C10 C11 125.1(2)
C9A C1 C10 C11 -111.2(2)
N2 C1 C10 C15 -50.9(3)
C9A C1 C10 C15 72.8(3)
C15 C10 C11 C12 0.9(3)
C1 C10 C11 C12 -175.2(2)
C10 C11 C12 C13 -1.1(4)
C10 C11 C12 Br16 176.06(17)
C11 C12 C13 C14 0.6(4)
Br16 C12 C13 C14 -176.47(19)
C12 C13 C14 C15 0.0(4)
C13 C14 C15 C10 -0.1(4)
C11 C10 C15 C14 -0.3(4)
C1 C10 C15 C14 175.7(2)
C3 N2 C17 O18 -0.5(4)
C1 N2 C17 O18 162.6(2)
C3 N2 C17 O19 177.4(2)
C1 N2 C17 O19 -19.5(3)
O18 C17 O19 C20 -5.7(4)
N2 C17 O19 C20 176.5(2)
C17 O19 C20 C23 -62.0(3)
C17 O19 C20 C21 -179.0(3)
C17 O19 C20 C22 62.6(3)
C8 C7 O24 C25 -9.9(3)
C6 C7 O24 C25 170.9(2)
